data_6000524
loop_
_publ_author_name
'Jouanneaux, A.'
'Verbaere, A.'
'Piffard, Y.'
'Fitch, A. N.'
'Kinoshita, M.'

_publ_section_title
;
How to distinguish between monoclinic distortions of nasicon and Sc2
(WO4)3 structure types from X-ray-powder patterns - crystal-structure of
Ni0.5Zr2(PO4)3
;
_journal_name_full
;
 European Journal of Solid State and Inorganic Chemistry
;
_journal_page_first 683
_journal_page_last 699
_journal_volume 28
_journal_year 1991
_chemical_formula_sum 'Ni0.5 O12 P3 Zr2'
_chemical_formula_weight 496.71
_space_group_IT_number 14
_space_group_name_Hall '-P 2yn'
_space_group_name_H-M_alt 'P 1 21/n 1'
_symmetry_cell_setting monoclinic
_symmetry_Int_Tables_number 14
_symmetry_space_group_name_Hall '-P 2yn'
_symmetry_space_group_name_H-M 'P 21/n'
_cell_angle_alpha 90
_cell_angle_beta 90.55(1)
_cell_angle_gamma 90
_cell_formula_units_Z 4
_cell_length_a 12.388(1)
_cell_length_b 8.9269(7)
_cell_length_c 8.8449(7)
_cell_volume 978.08(13)
_diffrn_ambient_temperature 293
_diffrn_radiation_probe x-ray
_diffrn_radiation_wavelength 1.03202
_exptl_crystal_density_diffrn 3.373
_pd_proc_ls_prof_wR_expected 0.072
_pd_proc_ls_prof_wR_factor 0.113
_refine_ls_number_parameters 74
_refine_ls_number_reflns 602
_refine_ls_R_I_factor 0.059
_cod_data_source_file EJSSIC-1991-28-683-699.cif
_cod_data_source_block 6000524
_cod_database_code 6000524

loop_
_symmetry_equiv_pos_site_id
_symmetry_equiv_pos_as_xyz
1 x,y,z
2 1/2-x,1/2+y,1/2-z
3 -x,-y,-z
4 1/2+x,1/2-y,1/2+z

loop_
_atom_site_label
_atom_site_type_symbol
_atom_site_thermal_displace_type
_atom_site_fract_x
_atom_site_fract_y
_atom_site_fract_z
_atom_site_occupancy
_atom_site_U_iso_or_equiv
_atom_site_calc_flag
_atom_site_refinement_flags
_atom_site_disorder_assembly
_atom_site_disorder_group
Zr1 Zr Uiso 0.1199(2) 0.0290(3) 0.2494(3) 1.000 0.95(4) . . . .
Zr2 Zr Uiso 0.3904(2) 0.0400(3) 0.7486(3) 1.000 0.95(4) . . . .
Ni Ni Uiso 0.1717(6) 0.2030(7) 0.7154(8) 0.500 2.8(2) . . . .
P1 P Uiso 0.5037(6) 0.2530(9) 0.4667(8) 1.000 0.90(10) . . . .
P2 P Uiso 0.1478(6) 0.3799(8) 0.3978(8) 1.000 0.90(10) . . . .
P3 P Uiso 0.3545(5) 0.3987(8) 0.8865(8) 1.000 0.90(10) . . . .
O1 O Uiso 0.5820(10) 0.3320(10) 0.5670(10) 1.000 1.00(10) . . . .
O2 O Uiso 0.5690(10) 0.1730(10) 0.354(2) 1.000 1.00(10) . . . .
O3 O Uiso 0.4260(10) 0.355(2) 0.384(2) 1.000 1.00(10) . . . .
O4 O Uiso 0.4320(10) 0.1460(10) 0.559(2) 1.000 1.00(10) . . . .
O5 O Uiso 0.1700(10) 0.217(2) 0.376(2) 1.000 1.00(10) . . . .
O6 O Uiso 0.0370(10) 0.4250(10) 0.340(2) 1.000 1.00(10) . . . .
O7 O Uiso 0.1630(10) 0.4060(10) 0.562(2) 1.000 1.00(10) . . . .
O8 O Uiso 0.2260(10) 0.482(2) 0.3170(10) 1.000 1.00(10) . . . .
O9 O Uiso 0.3300(10) 0.242(2) 0.8260(10) 1.000 1.00(10) . . . .
O10 O Uiso 0.3620(10) 0.3930(10) 0.054(2) 1.000 1.00(10) . . . .
O11 O Uiso 0.4620(10) 0.4470(10) 0.8140(10) 1.000 1.00(10) . . . .
O12 O Uiso 0.2680(10) 0.514(2) 0.831(2) 1.000 1.00(10) . . . .

loop_
_atom_type_symbol
_atom_type_description
_atom_type_scat_dispersion_real
_atom_type_scat_dispersion_imag
_atom_type_scat_source
Ni Ni 0.0284 2.1326 'S.Brennan & P.L.Cowan (1992).Rev.Sci.Instr.,63,650'
O O 0.0239 0.0137 'S.Brennan & P.L.Cowan (1992).Rev.Sci.Instr.,63,650'
P P 0.1817 0.2004 'S.Brennan & P.L.Cowan (1992).Rev.Sci.Instr.,63,650'
Zr Zr -0.8325 1.1057 'S.Brennan & P.L.Cowan (1992).Rev.Sci.Instr.,63,650'

loop_
_geom_angle_atom_site_label_1
_geom_angle_atom_site_label_2
_geom_angle_atom_site_label_3
_geom_angle
_geom_angle_site_symmetry_1
_geom_angle_site_symmetry_2
_geom_angle_site_symmetry_3
_geom_angle_publ_flag
O3 Zr1 O5 176.5(7) 2_545 . . yes
O5 Zr1 O8 92.6(6) . . 2_545 yes
O5 Zr1 O10 89.5(6) . . 2_545 yes
O1 Zr1 O5 90.0(5) 4_454 . . yes
O5 Zr1 O11 92.6(4) . . 4_454 yes
O3 Zr1 O8 86.2(6) 2_545 . 2_545 yes
O3 Zr1 O10 93.7(6) 2_545 . 2_545 yes
O1 Zr1 O3 86.9(6) 4_454 . 2_545 yes
O3 Zr1 O11 88.8(5) 2_545 . 4_454 yes
O8 Zr1 O10 91.5(5) 2_545 . 2_545 yes
O1 Zr1 O8 96.0(5) 4_454 . 2_545 yes
O8 Zr1 O11 174.1(6) 2_545 . 4_454 yes
O1 Zr1 O10 172.5(5) 4_454 . 2_545 yes
O10 Zr1 O11 85.7(4) 2_545 . 4_454 yes
O1 Zr1 O11 86.9(4) 4_454 . 4_454 yes
O4 Zr2 O9 87.8(5) . . . yes
O4 Zr2 O7 173.5(5) . . 2_546 yes
O4 Zr2 O12 91.1(6) . . 2_546 yes
O2 Zr2 O4 90.1(5) 3_656 . . yes
O4 Zr2 O6 91.4(6) . . 4_555 yes
O7 Zr2 O9 96.4(5) 2_546 . . yes
O9 Zr2 O12 82.4(6) . . 2_546 yes
O2 Zr2 O9 171.1(5) 3_656 . . yes
O6 Zr2 O9 93.4(5) 4_555 . . yes
O7 Zr2 O12 84.6(6) 2_546 . 2_546 yes
O2 Zr2 O7 85.0(5) 3_656 . 2_546 yes
O6 Zr2 O7 93.2(6) 4_555 . 2_546 yes
O2 Zr2 O12 89.0(6) 3_656 . 2_546 yes
O6 Zr2 O12 175.0(7) 4_555 . 2_546 yes
O2 Zr2 O6 95.3(5) 3_656 . 4_555 yes
O7 Ni O9 100.1(6) . . . yes
O7 Ni O12 126.9(7) . . 2_546 yes
O2 Ni O7 84.4(6) 4_455 . . yes
O9 Ni O12 83.5(7) . . 2_546 yes
O2 Ni O9 101.5(6) 4_455 . . yes
O2 Ni O12 147.4(7) 4_455 . 2_546 yes
O1 P1 O2 105.9(8) . . . yes
O1 P1 O3 114.4(9) . . . yes
O1 P1 O4 110.7(8) . . . yes
O2 P1 O3 108.4(10) . . . yes
O2 P1 O4 112.3(8) . . . yes
O3 P1 O4 105.2(9) . . . yes
O5 P2 O6 112.5(8) . . . yes
O5 P2 O7 105.0(9) . . . yes
O5 P2 O8 114.0(9) . . . yes
O6 P2 O7 113.3(9) . . . yes
O6 P2 O8 105.2(8) . . . yes
O7 P2 O8 107.0(7) . . . yes
O9 P3 O11 106.2(7) . . . yes
O9 P3 O12 111.1(9) . . . yes
O9 P3 O10 109.2(7) . . 1_556 yes
O11 P3 O12 106.1(8) . . . yes
O10 P3 O11 112.2(7) 1_556 . . yes
O10 P3 O12 111.9(9) 1_556 . . yes
Zr1 O1 P1 152.3(8) 4_555 . . yes
Zr2 O2 P1 147.0(8) 3_656 . . yes
Ni O2 P1 118.7(6) 4_554 . . yes
Zr2 O2 Ni 94.2(6) 3_656 . 4_554 yes
Zr1 O3 P1 156.6(10) 2_555 . . yes
Zr2 O4 P1 153.1(10) . . . yes
Zr1 O5 P2 142.2(10) . . . yes
Zr2 O6 P2 172.7(9) 4_454 . . yes
Ni O7 P2 117.8(6) . . . yes
Zr2 O7 Ni 89.5(7) 2_556 . . yes
Zr2 O7 P2 143.9(8) 2_556 . . yes
Zr1 O8 P2 149.5(10) 2_555 . . yes
Zr2 O9 Ni 92.2(6) . . . yes
Zr2 O9 P3 147.4(8) . . . yes
Ni O9 P3 118.2(9) . . . yes
Zr1 O10 P3 143.1(7) 2_555 . 1_554 yes
Zr1 O11 P3 166.3(7) 4_555 . . yes
Zr2 O12 P3 144.9(11) 2_556 . . yes
Ni O12 P3 112.6(8) 2_556 . . yes
Zr2 O12 Ni 101.5(8) 2_556 . 2_556 yes

loop_
_geom_bond_atom_site_label_1
_geom_bond_atom_site_label_2
_geom_bond_distance
_geom_bond_site_symmetry_1
_geom_bond_site_symmetry_2
_geom_bond_publ_flag
Zr1 O5 2.108(18) . . yes
Zr1 O3 2.029(18) . 2_545 yes
Zr1 O8 2.046(13) . 2_545 yes
Zr1 O10 2.131(16) . 2_545 yes
Zr1 O1 2.085(9) . 4_454 yes
Zr1 O11 2.054(12) . 4_454 yes
Zr2 O4 1.998(16) . . yes
Zr2 O9 2.071(17) . . yes
Zr2 O7 2.167(15) . 2_546 yes
Zr2 O12 2.091(13) . 2_546 yes
Zr2 O2 2.168(11) . 3_656 yes
Zr2 O6 2.005(14) . 4_555 yes
Ni O7 2.266(14) . . yes
Ni O9 2.211(14) . . yes
Ni O12 1.892(18) . 2_546 yes
Ni O2 2.092(15) . 4_455 yes
P1 O1 1.486(13) . . yes
P1 O2 1.474(16) . . yes
P1 O3 1.509(18) . . yes
P1 O4 1.543(15) . . yes
P2 O5 1.493(19) . . yes
P2 O6 1.515(15) . . yes
P2 O7 1.481(19) . . yes
P2 O8 1.514(16) . . yes
P3 O9 1.527(18) . . yes
P3 O11 1.545(13) . . yes
P3 O12 1.562(17) . . yes
P3 O10 1.484(19) . 1_556 yes

loop_
_geom_torsion_atom_site_label_1
_geom_torsion_atom_site_label_2
_geom_torsion_atom_site_label_3
_geom_torsion_atom_site_label_4
_geom_torsion
_geom_torsion_site_symmetry_1
_geom_torsion_site_symmetry_2
_geom_torsion_site_symmetry_3
_geom_torsion_site_symmetry_4
_geom_torsion_publ_flag
O8 Zr1 O5 P2 127.8(16) 2_545 . . . no
O10 Zr1 O5 P2 -140.7(16) 2_545 . . . no
O1 Zr1 O5 P2 31.8(16) 4_454 . . . no
O11 Zr1 O5 P2 -55.0(16) 4_454 . . . no
O5 Zr1 O8 P2 174.7(16) . . 2_545 2_545 no
O5 Zr1 O10 P3 19.3(14) . . 2_545 2_546 no
O5 Zr1 O1 P1 -105.7(14) . . 4_454 4_454 no
O9 Zr2 O4 P1 74.8(17) . . . . no
O12 Zr2 O4 P1 157.1(17) 2_546 . . . no
O2 Zr2 O4 P1 -113.9(17) 3_656 . . . no
O6 Zr2 O4 P1 -18.6(17) 4_555 . . . no
O4 Zr2 O9 Ni 86.5(5) . . . . no
O4 Zr2 O9 P3 -72.8(13) . . . . no
O7 Zr2 O9 Ni -88.6(5) 2_546 . . . no
O7 Zr2 O9 P3 112.2(13) 2_546 . . . no
O12 Zr2 O9 Ni -4.9(6) 2_546 . . . no
O12 Zr2 O9 P3 -164.1(14) 2_546 . . . no
O6 Zr2 O9 Ni 177.8(6) 4_555 . . . no
O6 Zr2 O9 P3 18.5(14) 4_555 . . . no
O9 Zr2 O7 Ni 152.3(5) . . 2_546 2_546 no
O9 Zr2 O7 P2 -66.5(13) . . 2_546 2_546 no
O4 Zr2 O12 Ni -81.9(8) . . 2_546 . no
O4 Zr2 O12 P3 111.9(19) . . 2_546 2_546 no
O9 Zr2 O12 Ni 5.8(7) . . 2_546 . no
O9 Zr2 O12 P3 -160.4(19) . . 2_546 2_546 no
O7 Zr2 O12 Ni 103.0(8) 2_546 . 2_546 . no
O2 Zr2 O12 Ni -171.9(8) 3_656 . 2_546 . no
O4 Zr2 O2 Ni -155.3(6) . . 3_656 2_546 no
O4 Zr2 O2 P1 26.6(18) . . 3_656 3_656 no
O2 Ni O7 P2 -135.8(9) 4_455 . . . no
O9 Ni O7 Zr2 -81.2(5) . . . 2_556 no
O12 Ni O7 Zr2 -170.5(7) 2_546 . . 2_556 no
O2 Ni O7 Zr2 19.6(5) 4_455 . . 2_556 no
O7 Ni O9 Zr2 -121.0(6) . . . . no
O12 Ni O9 Zr2 5.4(6) 2_546 . . . no
O2 Ni O9 Zr2 152.7(5) 4_455 . . . no
O7 Ni O9 P3 46.5(8) . . . . no
O12 Ni O9 P3 172.9(9) 2_546 . . . no
O2 Ni O9 P3 -39.8(8) 4_455 . . . no
O7 Ni O12 P3 -96.2(11) 2_556 2_556 . . no
O7 Ni O2 P1 -159.3(10) 4_554 4_554 . . no
O9 Ni O2 P1 101.5(10) 4_554 4_554 . . no
O9 Ni O7 P2 123.5(8) . . . . no
O12 Ni O7 P2 34.1(12) 2_546 . . . no
O9 Ni O12 P3 166.1(11) 2_556 2_556 . . no
O2 P1 O1 Zr1 179.5(12) . . . 4_555 no
O4 P1 O1 Zr1 -58.5(16) . . . 4_555 no
O1 P1 O2 Zr2 122.8(16) . . . 3_656 no
O3 P1 O1 Zr1 60.1(17) . . . 4_555 no
O3 P1 O2 Zr2 -114.1(18) . . . 3_656 no
O3 P1 O2 Ni 63.9(12) . . . 4_554 no
O4 P1 O2 Zr2 2(2) . . . 3_656 no
O4 P1 O2 Ni 179.7(9) . . . 4_554 no
O1 P1 O3 Zr1 53(3) . . . 2_555 no
O2 P1 O3 Zr1 -65(3) . . . 2_555 no
O1 P1 O2 Ni -59.3(11) . . . 4_554 no
O4 P1 O3 Zr1 175(3) . . . 2_555 no
O1 P1 O4 Zr2 -8(2) . . . . no
O2 P1 O4 Zr2 110.5(17) . . . . no
O3 P1 O4 Zr2 -131.7(17) . . . . no
O6 P2 O5 Zr1 20(2) . . . . no
O7 P2 O5 Zr1 143.6(14) . . . . no
O8 P2 O5 Zr1 -99.7(15) . . . . no
O5 P2 O7 Ni -13.9(11) . . . . no
O5 P2 O7 Zr2 -148.8(11) . . . 2_556 no
O6 P2 O7 Ni 109.3(8) . . . . no
O6 P2 O7 Zr2 -25.7(15) . . . 2_556 no
O8 P2 O7 Ni -135.2(9) . . . . no
O8 P2 O7 Zr2 89.8(14) . . . 2_556 no
O5 P2 O8 Zr1 -39.0(19) . . . 2_555 no
O6 P2 O8 Zr1 -162.7(14) . . . 2_555 no
O7 P2 O8 Zr1 76.6(17) . . . 2_555 no
O11 P3 O9 Ni -125.6(7) . . . . no
O12 P3 O9 Zr2 145.7(12) . . . . no
O12 P3 O9 Ni -10.7(11) . . . . no
O10 P3 O9 Zr2 -90.4(14) 1_556 . . . no
O10 P3 O9 Ni 113.2(8) 1_556 . . . no
O9 P3 O12 Zr2 23(2) . . . 2_556 no
O9 P3 O12 Ni -142.2(9) . . . 2_556 no
O11 P3 O12 Zr2 138.2(16) . . . 2_556 no
O11 P3 O12 Ni -27.1(12) . . . 2_556 no
O10 P3 O12 Zr2 -99.1(18) 1_556 . . 2_556 no
O10 P3 O12 Ni 95.5(10) 1_556 . . 2_556 no
O9 P3 O10 Zr1 -174.4(12) . . 1_556 2_556 no
O11 P3 O10 Zr1 68.1(14) . . 1_556 2_556 no
O12 P3 O10 Zr1 -51.0(16) . . 1_556 2_556 no
O11 P3 O9 Zr2 30.8(15) . . . . no
